data_4347185
loop_
_publ_author_name
'Batrice, Rami J.'
'Fridman, Natalia'
'Eisen, Moris S.'

_publ_section_title
;
 Synthesis of Coordinatively Unsaturated Tetravalent Actinide Complexes
 with \h(5) Coordination of Pyrrole.
;
_journal_issue 6
_journal_name_full 'Inorganic chemistry'
_journal_page_first 2998
_journal_page_last 3006
_journal_paper_doi 10.1021/acs.inorgchem.5b02853
_journal_volume 55
_journal_year 2016
_chemical_formula_moiety 'C34 H48 Cl2 Li2 N4 O2 Th'
_chemical_formula_sum 'C34 H48 Cl2 Li2 N4 O2 Th'
_chemical_formula_weight 861.58
_space_group_crystal_system monoclinic
_space_group_IT_number 15
_space_group_name_Hall '-C 2yc'
_space_group_name_H-M_alt 'C 1 2/c 1'
_atom_sites_solution_hydrogens geom
_audit_creation_method SHELXL-2013
_cell_angle_alpha 90
_cell_angle_beta 98.180(13)
_cell_angle_gamma 90
_cell_formula_units_Z 4
_cell_length_a 20.753(4)
_cell_length_b 10.150(6)
_cell_length_c 17.081(3)
_cell_measurement_reflns_used 4477
_cell_measurement_temperature 200(2)
_cell_measurement_theta_max 28.67
_cell_measurement_theta_min 2.17
_cell_volume 3561(2)
_computing_cell_refinement 'DENZO HKL2000 (Otwinowski & Minor 1997)'
_computing_data_collection 'Collect (Nonius, 2006)'
_computing_data_reduction 'DENZO HKL2000 (Otwinowski & Minor 1997)'
_computing_molecular_graphics 'Mercury 3.5'
_computing_structure_refinement 'SHELXL2013 (Sheldrick, 2013)'
_computing_structure_solution 'SHELXS2013 (Sheldrick, 2008)'
_diffrn_ambient_temperature 200(2)
_diffrn_detector_area_resol_mean 95
_diffrn_measured_fraction_theta_full 0.977
_diffrn_measured_fraction_theta_max 0.998
_diffrn_measurement_device_type 'Nonius KappaCCD'
_diffrn_measurement_method 'phi- and omega-scans'
_diffrn_radiation_type MoK\a
_diffrn_radiation_wavelength 0.71073
_diffrn_reflns_av_unetI/netI 0.0291
_diffrn_reflns_Laue_measured_fraction_full 0.977
_diffrn_reflns_Laue_measured_fraction_max 0.998
_diffrn_reflns_limit_h_max 24
_diffrn_reflns_limit_h_min 0
_diffrn_reflns_limit_k_max 12
_diffrn_reflns_limit_k_min 0
_diffrn_reflns_limit_l_max 20
_diffrn_reflns_limit_l_min -20
_diffrn_reflns_number 3147
_diffrn_reflns_point_group_measured_fraction_full 0.977
_diffrn_reflns_point_group_measured_fraction_max 0.998
_diffrn_reflns_theta_full 25.242
_diffrn_reflns_theta_max 25.044
_diffrn_reflns_theta_min 2.608
_diffrn_source graphite
_exptl_absorpt_coefficient_mu 4.372
_exptl_absorpt_correction_T_max 0.229
_exptl_absorpt_correction_T_min 0.226
_exptl_absorpt_correction_type multi-scan
_exptl_crystal_colour colorless
_exptl_crystal_density_diffrn 1.607
_exptl_crystal_description block
_exptl_crystal_F_000 1704
_exptl_crystal_size_max 0.450
_exptl_crystal_size_mid 0.300
_exptl_crystal_size_min 0.300
_refine_diff_density_max 0.948
_refine_diff_density_min -1.303
_refine_diff_density_rms 0.121
_refine_ls_extinction_method none
_refine_ls_goodness_of_fit_ref 1.094
_refine_ls_hydrogen_treatment constr
_refine_ls_matrix_type full
_refine_ls_number_parameters 204
_refine_ls_number_reflns 3147
_refine_ls_number_restraints 0
_refine_ls_restrained_S_all 1.094
_refine_ls_R_factor_all 0.0320
_refine_ls_R_factor_gt 0.0295
_refine_ls_shift/su_max 0.000
_refine_ls_shift/su_mean 0.000
_refine_ls_structure_factor_coef Fsqd
_refine_ls_weighting_details 'w=1/[\s^2^(Fo^2^)+(0.0384P)^2^+18.9441P] where P=(Fo^2^+2Fc^2^)/3'
_refine_ls_weighting_scheme calc
_refine_ls_wR_factor_gt 0.0733
_refine_ls_wR_factor_ref 0.0746
_reflns_Friedel_coverage 0.670
_reflns_Friedel_fraction_full 0.977
_reflns_Friedel_fraction_max 0.998
_reflns_number_gt 2997
_reflns_number_total 3147
_reflns_threshold_expression 'I > 2\s(I)'
_cod_data_source_file ic5b02853_si_001.cif
_cod_data_source_block Moris395
_cod_original_sg_symbol_H-M 'C 2/c'
_cod_database_code 4347185
_shelx_space_group_comment
;
The symmetry employed for this shelxl refinement is uniquely defined
by the following loop, which should always be used as a source of
symmetry information in preference to the above space-group names.
They are only intended as comments.
;
_shelx_estimated_absorpt_t_min 0.226
_shelx_estimated_absorpt_t_max 0.269
_shelxl_version_number 2013-4

loop_
_space_group_symop_operation_xyz
'x, y, z'
'-x, y, -z+1/2'
'x+1/2, y+1/2, z'
'-x+1/2, y+1/2, -z+1/2'
'-x, -y, -z'
'x, -y, z-1/2'
'-x+1/2, -y+1/2, -z'
'x+1/2, -y+1/2, z-1/2'

loop_
_atom_site_label
_atom_site_type_symbol
_atom_site_fract_x
_atom_site_fract_y
_atom_site_fract_z
_atom_site_U_iso_or_equiv
_atom_site_adp_type
_atom_site_occupancy
_atom_site_site_symmetry_order
_atom_site_calc_flag
_atom_site_refinement_flags_posn
_atom_site_refinement_flags_adp
_atom_site_refinement_flags_occupancy
Th1 Th 0.0000 0.08692(2) 0.2500 0.02175(10) Uani 1 2 d S T P
Cl1 Cl 0.07292(6) 0.11049(13) 0.40147(7) 0.0323(3) Uani 1 1 d . . .
O1 O 0.24226(17) 0.1504(4) 0.3823(2) 0.0437(10) Uani 1 1 d . . .
N1 N 0.12586(18) 0.0044(4) 0.2454(2) 0.0277(9) Uani 1 1 d . . .
N2 N 0.07577(17) 0.2780(4) 0.2408(2) 0.0242(8) Uani 1 1 d . . .
C1 C 0.1038(2) 0.0398(5) 0.1675(3) 0.0276(10) Uani 1 1 d . . .
C2 C 0.0609(2) -0.0553(5) 0.1316(3) 0.0341(11) Uani 1 1 d . . .
H2 H 0.0389 -0.0546 0.0789 0.041 Uiso 1 1 calc R U .
C3 C 0.0570(2) -0.1528(5) 0.1894(3) 0.0360(12) Uani 1 1 d . . .
H3 H 0.0311 -0.2302 0.1832 0.043 Uiso 1 1 calc R U .
C4 C 0.0978(2) -0.1151(5) 0.2571(3) 0.0320(11) Uani 1 1 d . . .
C5 C 0.1167(3) -0.1917(6) 0.3319(4) 0.0442(14) Uani 1 1 d . . .
H5A H 0.1503 -0.2562 0.3240 0.066 Uiso 1 1 calc R U .
H5B H 0.0784 -0.2376 0.3461 0.066 Uiso 1 1 calc R U .
H5C H 0.1337 -0.1312 0.3747 0.066 Uiso 1 1 calc R U .
C6 C 0.1299(2) 0.1649(5) 0.1358(3) 0.0314(11) Uani 1 1 d . . .
C7 C 0.2005(3) 0.1388(7) 0.1214(4) 0.0448(14) Uani 1 1 d . . .
H7A H 0.2268 0.1124 0.1711 0.067 Uiso 1 1 calc R U .
H7B H 0.2187 0.2192 0.1015 0.067 Uiso 1 1 calc R U .
H7C H 0.2008 0.0682 0.0823 0.067 Uiso 1 1 calc R U .
C8 C 0.0892(3) 0.2061(6) 0.0571(3) 0.0395(13) Uani 1 1 d . . .
H8A H 0.0909 0.1363 0.0178 0.059 Uiso 1 1 calc R U .
H8B H 0.1068 0.2878 0.0382 0.059 Uiso 1 1 calc R U .
H8C H 0.0439 0.2202 0.0653 0.059 Uiso 1 1 calc R U .
C9 C 0.0894(2) 0.3846(5) 0.2925(3) 0.0265(10) Uani 1 1 d . . .
C10 C 0.1489(2) 0.4350(5) 0.2847(3) 0.0337(11) Uani 1 1 d . . .
H10 H 0.1699 0.5065 0.3140 0.040 Uiso 1 1 calc R U .
C12 C 0.1289(2) 0.2692(5) 0.1988(3) 0.0263(10) Uani 1 1 d . . .
C11 C 0.1741(2) 0.3622(6) 0.2253(3) 0.0346(11) Uani 1 1 d . . .
H11 H 0.2148 0.3756 0.2073 0.041 Uiso 1 1 calc R U .
C13 C 0.0450(2) 0.4343(5) 0.3476(3) 0.0338(11) Uani 1 1 d . . .
H13A H 0.0053 0.3808 0.3418 0.051 Uiso 1 1 calc R U .
H13B H 0.0337 0.5263 0.3350 0.051 Uiso 1 1 calc R U .
H13C H 0.0670 0.4284 0.4022 0.051 Uiso 1 1 calc R U .
C14 C 0.2514(3) 0.0588(7) 0.4462(4) 0.0534(16) Uani 1 1 d . . .
H14A H 0.2463 -0.0325 0.4258 0.064 Uiso 1 1 calc R U .
H14B H 0.2188 0.0741 0.4823 0.064 Uiso 1 1 calc R U .
C15 C 0.3177(3) 0.0788(7) 0.4884(4) 0.0603(19) Uani 1 1 d . . .
H15A H 0.3370 -0.0057 0.5090 0.072 Uiso 1 1 calc R U .
H15B H 0.3174 0.1409 0.5330 0.072 Uiso 1 1 calc R U .
C16 C 0.3546(3) 0.1346(8) 0.4276(4) 0.0565(17) Uani 1 1 d . . .
H16A H 0.3764 0.0639 0.4013 0.068 Uiso 1 1 calc R U .
H16B H 0.3879 0.1980 0.4517 0.068 Uiso 1 1 calc R U .
C17 C 0.3041(3) 0.2029(7) 0.3694(4) 0.0471(14) Uani 1 1 d . . .
H17A H 0.3055 0.2993 0.3784 0.056 Uiso 1 1 calc R U .
H17B H 0.3120 0.1854 0.3145 0.056 Uiso 1 1 calc R U .
Li1 Li 0.1590(4) 0.1647(9) 0.3202(5) 0.038(2) Uani 1 1 d . . .

loop_
_atom_site_aniso_label
_atom_site_aniso_U_11
_atom_site_aniso_U_22
_atom_site_aniso_U_33
_atom_site_aniso_U_23
_atom_site_aniso_U_13
_atom_site_aniso_U_12
Th1 0.02023(13) 0.02107(15) 0.02351(14) 0.000 0.00156(9) 0.000
Cl1 0.0290(6) 0.0409(7) 0.0253(5) 0.0014(5) -0.0017(5) 0.0017(5)
O1 0.0283(18) 0.061(3) 0.040(2) 0.0189(19) -0.0026(16) -0.0059(18)
N1 0.0263(19) 0.028(2) 0.030(2) 0.0045(17) 0.0082(16) 0.0060(17)
N2 0.0210(18) 0.027(2) 0.0250(18) -0.0020(16) 0.0037(15) -0.0005(16)
C1 0.025(2) 0.030(3) 0.030(2) -0.002(2) 0.0088(19) 0.003(2)
C2 0.031(3) 0.036(3) 0.035(3) -0.010(2) 0.004(2) 0.002(2)
C3 0.036(3) 0.025(3) 0.049(3) -0.003(2) 0.013(2) 0.000(2)
C4 0.032(3) 0.026(3) 0.041(3) 0.002(2) 0.017(2) 0.005(2)
C5 0.046(3) 0.031(3) 0.056(3) 0.014(3) 0.011(3) 0.012(2)
C6 0.032(3) 0.035(3) 0.029(2) 0.002(2) 0.009(2) 0.001(2)
C7 0.037(3) 0.050(4) 0.051(3) -0.002(3) 0.019(3) -0.001(3)
C8 0.050(3) 0.045(3) 0.025(2) 0.001(2) 0.011(2) -0.001(3)
C9 0.026(2) 0.025(3) 0.027(2) 0.0005(19) -0.0038(19) 0.0001(19)
C10 0.030(3) 0.032(3) 0.038(3) -0.002(2) 0.002(2) -0.009(2)
C12 0.024(2) 0.023(2) 0.031(2) 0.0068(19) 0.0023(18) 0.0020(19)
C11 0.026(2) 0.040(3) 0.039(3) 0.008(2) 0.008(2) -0.005(2)
C13 0.032(3) 0.030(3) 0.040(3) -0.012(2) 0.002(2) -0.003(2)
C14 0.042(3) 0.072(5) 0.044(3) 0.020(3) 0.000(3) 0.002(3)
C15 0.054(4) 0.077(5) 0.047(4) 0.012(3) -0.004(3) 0.003(3)
C16 0.036(3) 0.077(5) 0.053(4) 0.001(3) -0.007(3) -0.005(3)
C17 0.035(3) 0.056(4) 0.049(3) 0.008(3) 0.003(3) -0.011(3)
Li1 0.032(4) 0.044(6) 0.036(4) 0.010(4) -0.002(4) 0.000(4)

loop_
_atom_type_symbol
_atom_type_description
_atom_type_scat_dispersion_real
_atom_type_scat_dispersion_imag
_atom_type_scat_source
Th Th -7.2400 8.8979 'International Tables Vol C Tables 4.2.6.8 and 6.1.1.4'
Cl Cl 0.1484 0.1585 'International Tables Vol C Tables 4.2.6.8 and 6.1.1.4'
N N 0.0061 0.0033 'International Tables Vol C Tables 4.2.6.8 and 6.1.1.4'
C C 0.0033 0.0016 'International Tables Vol C Tables 4.2.6.8 and 6.1.1.4'
Li Li -0.0003 0.0001 'International Tables Vol C Tables 4.2.6.8 and 6.1.1.4'
H H 0.0000 0.0000 'International Tables Vol C Tables 4.2.6.8 and 6.1.1.4'
O O 0.0106 0.0060 'International Tables Vol C Tables 4.2.6.8 and 6.1.1.4'

loop_
_geom_angle_atom_site_label_1
_geom_angle_atom_site_label_2
_geom_angle_atom_site_label_3
_geom_angle
_geom_angle_site_symmetry_1
_geom_angle_site_symmetry_3
N2 Th1 N2 79.12(17) . 2
N2 Th1 N1 147.11(12) . 2
N2 Th1 N1 68.22(12) 2 2
N2 Th1 N1 68.22(12) . .
N2 Th1 N1 147.11(12) 2 .
N1 Th1 N1 144.61(17) 2 .
N2 Th1 C1 64.18(14) . .
N2 Th1 C1 134.50(13) 2 .
N1 Th1 C1 140.25(13) 2 .
N1 Th1 C1 29.13(12) . .
N2 Th1 C1 134.50(13) . 2
N2 Th1 C1 64.18(14) 2 2
N1 Th1 C1 29.13(12) 2 2
N1 Th1 C1 140.25(13) . 2
C1 Th1 C1 160.2(2) . 2
N2 Th1 Cl1 97.82(9) . 2
N2 Th1 Cl1 74.51(9) 2 2
N1 Th1 Cl1 70.38(9) 2 2
N1 Th1 Cl1 112.79(8) . 2
C1 Th1 Cl1 84.40(10) . 2
C1 Th1 Cl1 97.29(10) 2 2
N2 Th1 Cl1 74.51(9) . .
N2 Th1 Cl1 97.82(9) 2 .
N1 Th1 Cl1 112.79(8) 2 .
N1 Th1 Cl1 70.39(9) . .
C1 Th1 Cl1 97.29(10) . .
C1 Th1 Cl1 84.40(10) 2 .
Cl1 Th1 Cl1 170.25(5) 2 .
N2 Th1 C4 172.23(13) . 2
N2 Th1 C4 96.26(14) 2 2
N1 Th1 C4 28.13(13) 2 2
N1 Th1 C4 116.63(14) . 2
C1 Th1 C4 116.69(14) . 2
C1 Th1 C4 46.00(14) 2 2
Cl1 Th1 C4 74.82(11) 2 2
Cl1 Th1 C4 112.52(11) . 2
N2 Th1 C4 96.26(14) . .
N2 Th1 C4 172.22(13) 2 .
N1 Th1 C4 116.63(14) 2 .
N1 Th1 C4 28.13(13) . .
C1 Th1 C4 46.00(14) . .
C1 Th1 C4 116.69(14) 2 .
Cl1 Th1 C4 112.53(11) 2 .
Cl1 Th1 C4 74.82(11) . .
C4 Th1 C4 89.0(2) 2 .
N2 Th1 C2 90.10(14) . .
N2 Th1 C2 139.61(14) 2 .
N1 Th1 C2 112.08(13) 2 .
N1 Th1 C2 47.40(13) . .
C1 Th1 C2 28.21(14) . .
C1 Th1 C2 135.30(15) 2 .
Cl1 Th1 C2 68.54(11) 2 .
Cl1 Th1 C2 116.75(11) . .
C4 Th1 C2 89.47(15) 2 .
C4 Th1 C2 45.81(15) . .
N2 Th1 C2 139.61(14) . 2
N2 Th1 C2 90.10(14) 2 2
N1 Th1 C2 47.40(13) 2 2
N1 Th1 C2 112.08(13) . 2
C1 Th1 C2 135.30(15) . 2
C1 Th1 C2 28.21(14) 2 2
Cl1 Th1 C2 116.75(11) 2 2
Cl1 Th1 C2 68.53(11) . 2
C4 Th1 C2 45.81(15) 2 2
C4 Th1 C2 89.47(15) . 2
C2 Th1 C2 120.6(2) . 2
Li1 Cl1 Th1 80.8(2) . .
C14 O1 C17 109.6(4) . .
C14 O1 Li1 119.2(4) . .
C17 O1 Li1 130.4(4) . .
C4 N1 C1 106.2(4) . .
C4 N1 Li1 134.2(4) . .
C1 N1 Li1 114.4(4) . .
C4 N1 Th1 80.8(3) . .
C1 N1 Th1 76.4(2) . .
Li1 N1 Th1 88.7(3) . .
C9 N2 C12 105.6(4) . .
C9 N2 Li1 87.0(3) . .
C12 N2 Li1 72.3(3) . .
C9 N2 Th1 128.9(3) . .
C12 N2 Th1 121.8(3) . .
Li1 N2 Th1 90.1(3) . .
N1 C1 C2 110.1(4) . .
N1 C1 C6 118.2(4) . .
C2 C1 C6 131.6(4) . .
N1 C1 Th1 74.5(2) . .
C2 C1 Th1 81.4(3) . .
C6 C1 Th1 112.4(3) . .
C1 C2 C3 106.0(5) . .
C1 C2 Th1 70.4(3) . .
C3 C2 Th1 77.7(3) . .
C1 C2 H2 127.0 . .
C3 C2 H2 127.0 . .
Th1 C2 H2 117.1 . .
C4 C3 C2 107.6(5) . .
C4 C3 Th1 73.1(3) . .
C2 C3 Th1 74.5(3) . .
C4 C3 H3 126.2 . .
C2 C3 H3 126.2 . .
Th1 C3 H3 118.2 . .
N1 C4 C3 110.1(4) . .
N1 C4 C5 121.1(5) . .
C3 C4 C5 128.5(5) . .
N1 C4 Th1 71.0(3) . .
C3 C4 Th1 79.5(3) . .
C5 C4 Th1 120.2(3) . .
C4 C5 H5A 109.5 . .
C4 C5 H5B 109.5 . .
H5A C5 H5B 109.5 . .
C4 C5 H5C 109.5 . .
H5A C5 H5C 109.5 . .
H5B C5 H5C 109.5 . .
C1 C6 C12 107.0(4) . .
C1 C6 C8 111.1(4) . .
C12 C6 C8 111.7(4) . .
C1 C6 C7 108.1(4) . .
C12 C6 C7 110.1(4) . .
C8 C6 C7 108.8(4) . .
C6 C7 H7A 109.5 . .
C6 C7 H7B 109.5 . .
H7A C7 H7B 109.5 . .
C6 C7 H7C 109.5 . .
H7A C7 H7C 109.5 . .
H7B C7 H7C 109.5 . .
C6 C8 H8A 109.5 . .
C6 C8 H8B 109.5 . .
H8A C8 H8B 109.5 . .
C6 C8 H8C 109.5 . .
H8A C8 H8C 109.5 . .
H8B C8 H8C 109.5 . .
C10 C9 N2 109.5(4) . .
C10 C9 C13 125.7(4) . .
N2 C9 C13 124.8(4) . .
C10 C9 Li1 81.7(4) . .
N2 C9 Li1 61.3(3) . .
C13 C9 Li1 122.5(4) . .
C9 C10 C11 107.9(4) . .
C9 C10 H10 126.1 . .
C11 C10 H10 126.1 . .
C11 C12 N2 109.9(4) . .
C11 C12 C6 130.1(4) . .
N2 C12 C6 120.0(4) . .
C11 C12 Li1 86.3(4) . .
N2 C12 Li1 72.8(3) . .
C6 C12 Li1 106.6(4) . .
C12 C11 C10 107.1(4) . .
C12 C11 Li1 62.6(3) . .
C10 C11 Li1 82.4(4) . .
C12 C11 H11 126.4 . .
C10 C11 H11 126.4 . .
Li1 C11 H11 120.0 . .
C9 C13 H13A 109.5 . .
C9 C13 H13B 109.5 . .
H13A C13 H13B 109.5 . .
C9 C13 H13C 109.5 . .
H13A C13 H13C 109.5 . .
H13B C13 H13C 109.5 . .
O1 C14 C15 107.3(5) . .
O1 C14 H14A 110.2 . .
C15 C14 H14A 110.2 . .
O1 C14 H14B 110.2 . .
C15 C14 H14B 110.2 . .
H14A C14 H14B 108.5 . .
C14 C15 C16 104.4(5) . .
C14 C15 H15A 110.9 . .
C16 C15 H15A 110.9 . .
C14 C15 H15B 110.9 . .
C16 C15 H15B 110.9 . .
H15A C15 H15B 108.9 . .
C15 C16 C17 104.9(5) . .
C15 C16 H16A 110.8 . .
C17 C16 H16A 110.8 . .
C15 C16 H16B 110.8 . .
C17 C16 H16B 110.8 . .
H16A C16 H16B 108.8 . .
O1 C17 C16 106.3(5) . .
O1 C17 H17A 110.5 . .
C16 C17 H17A 110.5 . .
O1 C17 H17B 110.5 . .
C16 C17 H17B 110.5 . .
H17A C17 H17B 108.7 . .
O1 Li1 N1 118.0(5) . .
O1 Li1 C12 129.6(5) . .
N1 Li1 C12 77.9(3) . .
O1 Li1 N2 154.0(5) . .
N1 Li1 N2 83.0(3) . .
C12 Li1 N2 34.89(18) . .
O1 Li1 Cl1 110.0(4) . .
N1 Li1 Cl1 88.2(3) . .
C12 Li1 Cl1 118.4(4) . .
N2 Li1 Cl1 84.4(3) . .
O1 Li1 C11 103.0(4) . .
N1 Li1 C11 105.7(4) . .
C12 Li1 C11 31.18(19) . .
N2 Li1 C11 53.8(2) . .
Cl1 Li1 C11 132.5(4) . .
O1 Li1 C9 126.2(5) . .
N1 Li1 C9 114.5(4) . .
C12 Li1 C9 52.6(2) . .
N2 Li1 C9 31.66(18) . .
Cl1 Li1 C9 82.5(3) . .
C11 Li1 C9 50.2(2) . .
O1 Li1 Th1 158.2(4) . .
N1 Li1 Th1 53.2(2) . .
C12 Li1 Th1 70.9(2) . .
N2 Li1 Th1 47.02(18) . .
Cl1 Li1 Th1 53.92(16) . .
C11 Li1 Th1 98.8(3) . .
C9 Li1 Th1 70.2(2) . .

loop_
_geom_bond_atom_site_label_1
_geom_bond_atom_site_label_2
_geom_bond_distance
_geom_bond_site_symmetry_2
Th1 N2 2.516(4) .
Th1 N2 2.516(4) 2
Th1 N1 2.755(4) 2
Th1 N1 2.755(4) .
Th1 C1 2.778(4) .
Th1 C1 2.778(4) 2
Th1 Cl1 2.8155(12) 2
Th1 Cl1 2.8155(12) .
Th1 C4 2.875(5) 2
Th1 C4 2.875(5) .
Th1 C2 2.916(5) .
Th1 C2 2.916(5) 2
Cl1 Li1 2.475(9) .
O1 C14 1.425(7) .
O1 C17 1.436(6) .
O1 Li1 1.900(9) .
N1 C4 1.373(6) .
N1 C1 1.392(6) .
N1 Li1 2.122(10) .
N2 C9 1.400(6) .
N2 C12 1.402(6) .
N2 Li1 2.341(9) .
C1 C2 1.394(7) .
C1 C6 1.510(7) .
C2 C3 1.409(8) .
C2 H2 0.9500 .
C3 C4 1.385(8) .
C3 H3 0.9500 .
C4 C5 1.500(7) .
C5 H5A 0.9800 .
C5 H5B 0.9800 .
C5 H5C 0.9800 .
C6 C12 1.511(7) .
C6 C8 1.540(7) .
C6 C7 1.543(7) .
C7 H7A 0.9800 .
C7 H7B 0.9800 .
C7 H7C 0.9800 .
C8 H8A 0.9800 .
C8 H8B 0.9800 .
C8 H8C 0.9800 .
C9 C10 1.361(7) .
C9 C13 1.494(7) .
C9 Li1 2.664(10) .
C10 C11 1.414(8) .
C10 H10 0.9500 .
C12 C11 1.362(7) .
C12 Li1 2.334(9) .
C11 Li1 2.624(10) .
C11 H11 0.9500 .
C13 H13A 0.9800 .
C13 H13B 0.9800 .
C13 H13C 0.9800 .
C14 C15 1.475(9) .
C14 H14A 0.9900 .
C14 H14B 0.9900 .
C15 C16 1.487(10) .
C15 H15A 0.9900 .
C15 H15B 0.9900 .
C16 C17 1.506(8) .
C16 H16A 0.9900 .
C16 H16B 0.9900 .
C17 H17A 0.9900 .
C17 H17B 0.9900 .
